data_4323419
loop_
_publ_author_name
'Peter G. Jones'
'J\"org Laube'
'Carsten Th\"one'

_publ_contact_author
;
        Carsten Th\"one
        Institut f\"ur Anorganische und Analytische Chemie
        Technische Universit\"at Braunschweig
        Postfach 3329
        38023 Braunschweig
        Germany
;
_publ_contact_author_email thoene@xray36.anchem.nat.tu-bs.de
_publ_contact_author_fax '049 531 391-5387'
_publ_contact_author_phone '049 531 391-7350'
_publ_section_title
;
 Organometallic Selenolates. 5.1 Synthesis and Complexing Properties of
 2-Propene- and 2-Methyl-2-propeneselenolato Molybdenum and Tungsten
 Compounds. Crystal Structures of cp(CO)3WSeCH2C(CH3)CH2,
 [cp(CO)2MoSeCH2C(CH3)CH2]2, [cp(CO)3Mo(\m-SeCH2C(CH3)CH2)W(CO)5],
 [cp(CO)3Mo(\m-SeCH2C(CH3)CH2)Mo(CO)5], and
 [cp(CO)3Mo(\m-SeCH2CHCH2)Mo(CO)5]
;
_journal_name_full 'Inorganic Chemistry'
_journal_page_first 2097
_journal_page_last 2102
_journal_paper_doi 10.1021/ic961199c
_journal_volume 36
_journal_year 1997
_chemical_formula_sum 'C12 H12 O3 Se W'
_chemical_formula_weight 467.03
_chemical_name_systematic
;
 ?
;
_space_group_IT_number 2
_symmetry_cell_setting triclinic
_symmetry_space_group_name_Hall '-P 1'
_symmetry_space_group_name_H-M 'P -1'
_atom_sites_solution_hydrogens geom
_atom_sites_solution_primary direct
_atom_sites_solution_secondary difmap
_audit_creation_method SHELXL
_cell_angle_alpha 98.31(4)
_cell_angle_beta 104.24(2)
_cell_angle_gamma 108.49(3)
_cell_formula_units_Z 2
_cell_length_a 7.592(3)
_cell_length_b 7.700(3)
_cell_length_c 12.296(5)
_cell_measurement_reflns_used 62
_cell_measurement_temperature 173(2)
_cell_measurement_theta_max 12.5
_cell_measurement_theta_min 5
_cell_volume 641.1(5)
_computing_cell_refinement 'Siemens XSCANS'
_computing_data_collection 'Siemens XSCANS'
_computing_data_reduction 'Siemens XSCANS'
_computing_molecular_graphics 'Siemens XP'
_computing_publication_material 'SHELXL-93 (Sheldrick, 1993)'
_computing_structure_refinement 'SHELXL-93 (Sheldrick, 1993)'
_computing_structure_solution 'SHELXS-86 (Sheldrick, 1990)'
_diffrn_ambient_temperature 173(2)
_diffrn_measurement_device 'Siemens P4'
_diffrn_measurement_method Omega-scans
_diffrn_radiation_monochromator graphite
_diffrn_radiation_source 'fine-focus sealed tube'
_diffrn_radiation_type MoK\a
_diffrn_radiation_wavelength 0.71073
_diffrn_reflns_av_R_equivalents 0.0375
_diffrn_reflns_av_sigmaI/netI 0.0422
_diffrn_reflns_limit_h_max 8
_diffrn_reflns_limit_h_min -8
_diffrn_reflns_limit_k_max 1
_diffrn_reflns_limit_k_min -8
_diffrn_reflns_limit_l_max 14
_diffrn_reflns_limit_l_min -14
_diffrn_reflns_number 2458
_diffrn_reflns_theta_max 24.99
_diffrn_reflns_theta_min 3.29
_diffrn_standards_decay_% 0
_diffrn_standards_interval_count 247
_diffrn_standards_number 3
_exptl_absorpt_coefficient_mu 11.840
_exptl_absorpt_correction_T_max 0.716
_exptl_absorpt_correction_T_min 0.369
_exptl_absorpt_correction_type Psi-scans
_exptl_crystal_colour orange
_exptl_crystal_density_diffrn 2.419
_exptl_crystal_description tablet
_exptl_crystal_F_000 432
_exptl_crystal_size_max 0.32
_exptl_crystal_size_mid 0.30
_exptl_crystal_size_min 0.28
_refine_diff_density_max 3.456
_refine_diff_density_min -2.852
_refine_diff_density_rms 0.340
_refine_ls_extinction_method none
_refine_ls_goodness_of_fit_all 1.018
_refine_ls_goodness_of_fit_obs 1.042
_refine_ls_hydrogen_treatment 'rigid methyl, others riding'
_refine_ls_matrix_type full
_refine_ls_number_parameters 155
_refine_ls_number_reflns 2220
_refine_ls_number_restraints 82
_refine_ls_restrained_S_all 1.001
_refine_ls_restrained_S_obs 1.021
_refine_ls_R_factor_all 0.0597
_refine_ls_R_factor_obs 0.0506
_refine_ls_shift/esd_max 0.000
_refine_ls_shift/esd_mean 0.000
_refine_ls_structure_factor_coef Fsqd
_refine_ls_weighting_details 'w=1/[\s^2^(Fo^2^)+(0.1138P)^2^+0.0000P] where P=(Fo^2^+2Fc^2^)/3'
_refine_ls_weighting_scheme calc
_refine_ls_wR_factor_all 0.1450
_refine_ls_wR_factor_obs 0.1375
_reflns_number_observed 1922
_reflns_number_total 2220
_reflns_observed_criterion >2sigma(I)
_cod_data_source_file ic961199c_2.cif
_cod_data_source_block genosse
_cod_depositor_comments
;
The following automatic conversions were performed:

'_refine_ls_weighting_scheme' value 'calc
w=1/[\s^2^(Fo^2^)+(0.1138P)^2^+0.0000P] where P=(Fo^2^+2Fc^2^)/3' was
changed to 'calc'. New tag '_refine_ls_weighting_details' was
created. The value of the new tag was set to
'w=1/[\s^2^(Fo^2^)+(0.1138P)^2^+0.0000P] where P=(Fo^2^+2Fc^2^)/3'.

Automatic conversion script
Id: cif_fix_values 3143 2015-03-26 13:38:13Z robertas 
;
_cod_original_cell_volume 641.1(4)
_cod_database_code 4323419

loop_
_symmetry_equiv_pos_as_xyz
'x, y, z'
'-x, -y, -z'

loop_
_atom_site_aniso_label
_atom_site_aniso_U_11
_atom_site_aniso_U_22
_atom_site_aniso_U_33
_atom_site_aniso_U_23
_atom_site_aniso_U_13
_atom_site_aniso_U_12
W 0.0192(3) 0.0267(3) 0.0261(3) 0.00372(19) 0.0068(2) 0.0080(2)
C11 0.036(7) 0.039(7) 0.041(6) -0.002(5) 0.007(5) 0.019(5)
C12 0.023(6) 0.038(7) 0.056(7) 0.014(6) 0.024(6) 0.017(5)
C13 0.015(6) 0.042(7) 0.049(6) 0.000(6) -0.004(5) 0.016(5)
C14 0.046(8) 0.057(8) 0.043(6) 0.022(6) 0.022(5) 0.039(6)
C15 0.037(7) 0.020(6) 0.060(7) 0.013(5) 0.018(6) 0.010(5)
C1 0.039(8) 0.054(9) 0.026(7) -0.013(7) 0.006(6) 0.005(7)
O1 0.076(8) 0.047(6) 0.033(5) 0.022(5) 0.005(5) 0.025(6)
C2 0.022(7) 0.030(7) 0.042(7) 0.005(6) -0.004(6) 0.010(6)
O2 0.037(6) 0.067(7) 0.041(5) 0.016(5) 0.022(5) 0.028(5)
C3 0.043(9) 0.037(7) 0.039(7) -0.001(6) 0.009(7) 0.024(7)
O3 0.027(6) 0.062(7) 0.056(7) -0.002(6) 0.001(5) 0.013(5)
Se 0.0294(7) 0.0295(7) 0.0339(7) 0.0026(5) 0.0117(6) 0.0095(6)
C4 0.031(6) 0.025(6) 0.036(7) 0.012(5) 0.009(5) -0.004(5)
C5 0.056(8) 0.027(6) 0.038(6) 0.013(5) 0.032(6) 0.004(6)
C6 0.037(7) 0.035(7) 0.062(7) 0.009(7) 0.023(6) 0.016(6)
C7 0.060(11) 0.050(10) 0.065(8) -0.012(8) 0.044(8) -0.024(8)

loop_
_atom_site_label
_atom_site_type_symbol
_atom_site_fract_x
_atom_site_fract_y
_atom_site_fract_z
_atom_site_U_iso_or_equiv
_atom_site_thermal_displace_type
_atom_site_occupancy
_atom_site_calc_flag
_atom_site_refinement_flags
_atom_site_disorder_group
W W 0.37730(7) 0.37490(7) 0.23188(4) 0.0245(2) Uani 1 d . .
C11 C 0.4577(22) 0.1375(20) 0.1420(13) 0.040(3) Uani 1 d U .
H11 H 0.3960 0.0777 0.0621 0.048 Uiso 1 calc R .
C12 C 0.6323(19) 0.2986(20) 0.1898(13) 0.035(3) Uani 1 d U .
H12 H 0.7077 0.3691 0.1486 0.042 Uiso 1 calc R .
C13 C 0.6722(19) 0.3338(20) 0.3123(13) 0.038(3) Uani 1 d U .
H13 H 0.7818 0.4323 0.3676 0.046 Uiso 1 calc R .
C14 C 0.5242(23) 0.2001(22) 0.3378(13) 0.041(3) Uani 1 d U .
H14 H 0.5148 0.1909 0.4126 0.049 Uiso 1 calc R .
C15 C 0.3923(22) 0.0821(18) 0.2318(13) 0.038(3) Uani 1 d U .
H15 H 0.2758 -0.0204 0.2229 0.046 Uiso 1 calc R .
C1 C 0.3551(23) 0.5471(23) 0.1284(12) 0.046(4) Uani 1 d U .
O1 O 0.3447(19) 0.6457(15) 0.0666(9) 0.052(3) Uani 1 d U .
C2 C 0.2249(19) 0.4045(19) 0.3347(12) 0.034(3) Uani 1 d U .
O2 O 0.1303(15) 0.4165(16) 0.3971(9) 0.044(2) Uani 1 d U .
C3 C 0.1088(23) 0.2483(20) 0.1268(12) 0.039(3) Uani 1 d U .
O3 O -0.0515(15) 0.1756(17) 0.0659(10) 0.053(3) Uani 1 d U .
Se Se 0.56730(19) 0.71746(18) 0.36585(11) 0.0315(3) Uani 1 d . .
C4 C 0.7434(20) 0.8690(18) 0.2904(12) 0.034(3) Uani 1 d U .
H4A H 0.6630 0.8681 0.2134 0.041 Uiso 1 calc R .
H4B H 0.8023 1.0012 0.3368 0.041 Uiso 1 calc R .
C5 C 0.8979(24) 0.8091(19) 0.2754(12) 0.039(3) Uani 1 d U .
C6 C 1.0545(23) 0.8305(21) 0.3830(14) 0.043(3) Uani 1 d U .
H6A H 1.1497 0.7816 0.3627 0.052 Uiso 1 calc R .
H6B H 0.9963 0.7596 0.4336 0.052 Uiso 1 calc R .
H6C H 1.1202 0.9643 0.4232 0.052 Uiso 1 calc R .
C7 C 0.8954(29) 0.7333(24) 0.1681(16) 0.068(6) Uani 1 d U .
H7A H 0.7907 0.7197 0.1024 0.081 Uiso 1 calc R .
H7B H 0.9984 0.6938 0.1586 0.081 Uiso 1 calc R .

loop_
_atom_type_symbol
_atom_type_description
_atom_type_scat_dispersion_real
_atom_type_scat_dispersion_imag
_atom_type_scat_source
C C 0.0033 0.0016 'International Tables Vol C Tables 4.2.6.8 and 6.1.1.4'
H H 0.0000 0.0000 'International Tables Vol C Tables 4.2.6.8 and 6.1.1.4'
O O 0.0106 0.0060 'International Tables Vol C Tables 4.2.6.8 and 6.1.1.4'
Se Se -0.0929 2.2259 'International Tables Vol C Tables 4.2.6.8 and 6.1.1.4'
W W -0.8490 6.8722 'International Tables Vol C Tables 4.2.6.8 and 6.1.1.4'

loop_
_geom_angle_atom_site_label_1
_geom_angle_atom_site_label_2
_geom_angle_atom_site_label_3
_geom_angle
_geom_angle_site_symmetry_1
_geom_angle_site_symmetry_3
_geom_angle_publ_flag
C2 W C3 78.2(6) . . y
C2 W C1 106.9(6) . . y
C3 W C1 77.0(6) . . y
C2 W C15 104.3(5) . . ?
C3 W C15 88.0(6) . . ?
C1 W C15 141.4(5) . . ?
C2 W C11 138.2(6) . . ?
C3 W C11 88.6(5) . . ?
C1 W C11 108.4(6) . . ?
C15 W C11 34.9(5) . . ?
C2 W C12 151.5(6) . . ?
C3 W C12 120.2(5) . . ?
C1 W C12 98.9(6) . . ?
C15 W C12 58.6(5) . . ?
C11 W C12 35.3(5) . . ?
C2 W C14 93.7(5) . . ?
C3 W C14 119.0(6) . . ?
C1 W C14 156.6(6) . . ?
C15 W C14 35.2(5) . . ?
C11 W C14 58.5(5) . . ?
C12 W C14 58.9(5) . . ?
C2 W C13 117.0(5) . . ?
C3 W C13 144.4(5) . . ?
C1 W C13 122.7(6) . . ?
C15 W C13 57.8(5) . . ?
C11 W C13 58.2(5) . . ?
C12 W C13 35.4(5) . . ?
C14 W C13 34.6(5) . . ?
C2 W Se 74.6(4) . . y
C3 W Se 132.4(4) . . y
C1 W Se 74.6(4) . . y
C15 W Se 136.3(4) . . ?
C11 W Se 136.6(4) . . ?
C12 W Se 101.5(4) . . ?
C14 W Se 101.3(4) . . ?
C13 W Se 83.2(4) . . ?
C15 C11 C12 108.3(13) . . ?
C15 C11 W 71.4(8) . . ?
C12 C11 W 73.1(8) . . ?
C11 C12 C13 106.1(12) . . ?
C11 C12 W 71.5(7) . . ?
C13 C12 W 72.7(7) . . ?
C14 C13 C12 109.1(12) . . ?
C14 C13 W 72.3(8) . . ?
C12 C13 W 71.9(7) . . ?
C13 C14 C15 106.7(12) . . ?
C13 C14 W 73.1(8) . . ?
C15 C14 W 70.4(8) . . ?
C11 C15 C14 109.7(13) . . ?
C11 C15 W 73.6(8) . . ?
C14 C15 W 74.4(8) . . ?
O1 C1 W 178.3(14) . . y
O2 C2 W 177.9(12) . . y
O3 C3 W 178.6(12) . . y
C4 Se W 108.9(4) . . y
C5 C4 Se 116.3(9) . . y
C7 C5 C4 120.4(17) . . y
C7 C5 C6 123.2(17) . . y
C4 C5 C6 116.4(12) . . y

loop_
_geom_bond_atom_site_label_1
_geom_bond_atom_site_label_2
_geom_bond_distance
_geom_bond_site_symmetry_2
_geom_bond_publ_flag
W C2 1.948(15) . y
W C3 1.964(16) . y
W C1 1.982(18) . y
W cp 2.001 . y
W C15 2.294(13) . ?
W C11 2.322(14) . ?
W C12 2.343(12) . ?
W C14 2.345(14) . ?
W C13 2.354(13) . ?
W Se 2.63(2) . y
C11 C15 1.39(2) . ?
C11 C12 1.42(2) . ?
C12 C13 1.43(2) . ?
C13 C14 1.40(2) . ?
C14 C15 1.40(2) . ?
C1 O1 1.15(2) . y
C2 O2 1.185(17) . y
C3 O3 1.163(18) . y
Se C4 1.985(12) . y
C4 C5 1.43(2) . y
C5 C7 1.36(2) . y
C5 C6 1.49(2) . y

loop_
_geom_torsion_atom_site_label_1
_geom_torsion_atom_site_label_2
_geom_torsion_atom_site_label_3
_geom_torsion_atom_site_label_4
_geom_torsion
_geom_torsion_site_symmetry_1
_geom_torsion_site_symmetry_2
_geom_torsion_site_symmetry_3
_geom_torsion_site_symmetry_4
_geom_torsion_publ_flag
C2 W C11 C15 -18.0(13) . . . . ?
C3 W C11 C15 -88.5(10) . . . . ?
C1 W C11 C15 -164.3(9) . . . . ?
C15 W C11 C15 0.000(5) . . . . ?
C12 W C11 C15 116.6(13) . . . . ?
C14 W C11 C15 37.2(9) . . . . ?
C13 W C11 C15 78.1(10) . . . . ?
Se W C11 C15 108.8(9) . . . . ?
C2 W C11 C12 -134.6(10) . . . . ?
C3 W C11 C12 154.9(9) . . . . ?
C1 W C11 C12 79.1(10) . . . . ?
C15 W C11 C12 -116.6(13) . . . . ?
C12 W C11 C12 0.0 . . . . ?
C14 W C11 C12 -79.4(10) . . . . ?
C13 W C11 C12 -38.5(9) . . . . ?
Se W C11 C12 -7.8(11) . . . . ?
C15 C11 C12 C13 1.8(16) . . . . ?
W C11 C12 C13 65.0(9) . . . . ?
C15 C11 C12 W -63.2(10) . . . . ?
W C11 C12 W 0.0 . . . . ?
C2 W C12 C11 95.8(13) . . . . ?
C3 W C12 C11 -29.4(11) . . . . ?
C1 W C12 C11 -109.4(9) . . . . ?
C15 W C12 C11 36.8(9) . . . . ?
C11 W C12 C11 0.0 . . . . ?
C14 W C12 C11 78.2(10) . . . . ?
C13 W C12 C11 114.2(12) . . . . ?
Se W C12 C11 174.6(8) . . . . ?
C2 W C12 C13 -18.4(15) . . . . ?
C3 W C12 C13 -143.6(9) . . . . ?
C1 W C12 C13 136.4(8) . . . . ?
C15 W C12 C13 -77.3(9) . . . . ?
C11 W C12 C13 -114.2(12) . . . . ?
C14 W C12 C13 -36.0(8) . . . . ?
C13 W C12 C13 0.000(8) . . . . ?
Se W C12 C13 60.4(8) . . . . ?
C11 C12 C13 C14 -1.1(15) . . . . ?
W C12 C13 C14 63.1(9) . . . . ?
C11 C12 C13 W -64.2(9) . . . . ?
W C12 C13 W 0.000(4) . . . . ?
C2 W C13 C14 52.5(10) . . . . ?
C3 W C13 C14 -56.1(13) . . . . ?
C1 W C13 C14 -171.9(8) . . . . ?
C15 W C13 C14 -38.0(8) . . . . ?
C11 W C13 C14 -79.4(9) . . . . ?
C12 W C13 C14 -117.8(12) . . . . ?
C14 W C13 C14 0.000(4) . . . . ?
Se W C13 C14 121.3(8) . . . . ?
C2 W C13 C12 170.3(8) . . . . ?
C3 W C13 C12 61.7(13) . . . . ?
C1 W C13 C12 -54.1(10) . . . . ?
C15 W C13 C12 79.8(9) . . . . ?
C11 W C13 C12 38.4(8) . . . . ?
C12 W C13 C12 0.000(5) . . . . ?
C14 W C13 C12 117.8(12) . . . . ?
Se W C13 C12 -120.9(8) . . . . ?
C12 C13 C14 C15 -0.1(15) . . . . ?
W C13 C14 C15 62.8(10) . . . . ?
C12 C13 C14 W -62.8(9) . . . . ?
W C13 C14 W 0.000(2) . . . . ?
C2 W C14 C13 -134.9(9) . . . . ?
C3 W C14 C13 146.5(9) . . . . ?
C1 W C14 C13 17.4(18) . . . . ?
C15 W C14 C13 115.3(12) . . . . ?
C11 W C14 C13 78.4(9) . . . . ?
C12 W C14 C13 36.8(8) . . . . ?
C13 W C14 C13 0.000(4) . . . . ?
Se W C14 C13 -59.9(8) . . . . ?
C2 W C14 C15 109.8(9) . . . . ?
C3 W C14 C15 31.1(10) . . . . ?
C1 W C14 C15 -98.0(15) . . . . ?
C15 W C14 C15 0.000(4) . . . . ?
C11 W C14 C15 -36.9(8) . . . . ?
C12 W C14 C15 -78.5(9) . . . . ?
C13 W C14 C15 -115.3(12) . . . . ?
Se W C14 C15 -175.2(8) . . . . ?
C12 C11 C15 C14 -1.9(17) . . . . ?
W C11 C15 C14 -66.2(10) . . . . ?
C12 C11 C15 W 64.3(10) . . . . ?
W C11 C15 W 0.000(4) . . . . ?
C13 C14 C15 C11 1.2(16) . . . . ?
W C14 C15 C11 65.8(10) . . . . ?
C13 C14 C15 W -64.5(10) . . . . ?
W C14 C15 W 0.000(4) . . . . ?
C2 W C15 C11 167.7(9) . . . . ?
C3 W C15 C11 90.4(10) . . . . ?
C1 W C15 C11 24.3(14) . . . . ?
C11 W C15 C11 0.000(3) . . . . ?
C12 W C15 C11 -37.3(9) . . . . ?
C14 W C15 C11 -116.6(13) . . . . ?
C13 W C15 C11 -79.2(10) . . . . ?
Se W C15 C11 -109.8(9) . . . . ?
C2 W C15 C14 -75.8(9) . . . . ?
C3 W C15 C14 -153.1(9) . . . . ?
C1 W C15 C14 140.9(10) . . . . ?
C11 W C15 C14 116.6(13) . . . . ?
C12 W C15 C14 79.3(9) . . . . ?
C14 W C15 C14 0.000(6) . . . . ?
C13 W C15 C14 37.4(8) . . . . ?
Se W C15 C14 6.8(11) . . . . ?
C2 W C1 O1 -176.2(437) . . . . ?
C3 W C1 O1 -103.0(439) . . . . ?
C15 W C1 O1 -33.4(443) . . . . ?
C11 W C1 O1 -19.0(440) . . . . ?
C12 W C1 O1 16.1(439) . . . . ?
C14 W C1 O1 32.8(445) . . . . ?
C13 W C1 O1 44.5(440) . . . . ?
Se W C1 O1 115.6(439) . . . . ?
C3 W C2 O2 71.0(313) . . . . ?
C1 W C2 O2 143.3(313) . . . . ?
C15 W C2 O2 -13.8(315) . . . . ?
C11 W C2 O2 -3.3(318) . . . . ?
C12 W C2 O2 -62.9(316) . . . . ?
C14 W C2 O2 -47.8(314) . . . . ?
C13 W C2 O2 -74.7(314) . . . . ?
Se W C2 O2 -148.5(314) . . . . ?
C2 W C3 O3 26.2(597) . . . . ?
C1 W C3 O3 -84.5(598) . . . . ?
C15 W C3 O3 131.3(598) . . . . ?
C11 W C3 O3 166.2(598) . . . . ?
C12 W C3 O3 -177.3(1000) . . . . ?
C14 W C3 O3 113.9(597) . . . . ?
C13 W C3 O3 146.5(593) . . . . ?
Se W C3 O3 -29.9(601) . . . . ?
C2 W Se C4 -160.1(6) . . . . ?
C3 W Se C4 -102.7(7) . . . . ?
C1 W Se C4 -47.3(7) . . . . ?
C15 W Se C4 105.1(7) . . . . ?
C11 W Se C4 53.5(7) . . . . ?
C12 W Se C4 48.9(6) . . . . ?
C14 W Se C4 109.1(6) . . . . ?
C13 W Se C4 79.4(6) . . . . ?
W Se C4 C5 -64.6(11) . . . . ?
Se C4 C5 C7 110.9(13) . . . . ?
Se C4 C5 C6 -67.6(14) . . . . ?
